data_4329923
loop_
_publ_author_name
'Vadapalli Chandrasekhar'
'Joydeb Goura'
'E. Carolina Sa\~nudo'

_publ_contact_author_address
; Department of Chemistry
Indian Institute of Technology Kanpur
Kanpur 208016
Uttarpradesh
India
;
_publ_contact_author_email vc@iitk.ac.in
_publ_contact_author_fax '+91-512-259 7436'
_publ_contact_author_name 'Prof. V. Chandrasekhar'
_publ_contact_author_phone '+91-512-259 7259'
_publ_section_title
;
 Carboxylate-Free Manganese(II) Phosphonate Assemblies: Synthesis,
 Structure, and Magnetism
;
_journal_name_full 'Inorganic Chemistry'
_journal_page_first 8479
_journal_page_last 8487
_journal_paper_doi 10.1021/ic301060j
_journal_volume 51
_journal_year 2012
_chemical_formula_moiety 'C90 H93 Cl2 Mn3 N12 O21 P2'
_chemical_formula_sum 'C90 H93 Cl2 Mn3 N12 O21 P2'
_chemical_formula_weight 1976.43
_chemical_name_systematic
; 
 ? 
;
_space_group_IT_number 2
_symmetry_cell_setting triclinic
_symmetry_space_group_name_Hall '-P 1'
_symmetry_space_group_name_H-M 'P -1'
_atom_sites_solution_hydrogens geom
_atom_sites_solution_primary direct
_atom_sites_solution_secondary difmap
_audit_creation_method SHELXL-97
_cell_angle_alpha 95.281(4)
_cell_angle_beta 97.824(4)
_cell_angle_gamma 94.734(4)
_cell_formula_units_Z 2
_cell_length_a 10.688(2)
_cell_length_b 15.235(3)
_cell_length_c 27.509(5)
_cell_measurement_reflns_used 1774
_cell_measurement_temperature 100(2)
_cell_measurement_theta_max 19.74
_cell_measurement_theta_min 2.41
_cell_volume 4398.2(14)
_computing_cell_refinement 'Bruker SMART'
_computing_data_collection 'Bruker SMART'
_computing_data_reduction 'Bruker SAINT'
_computing_molecular_graphics 'Bruker SHELXTL'
_computing_publication_material 'Bruker SHELXTL'
_computing_structure_refinement 'SHELXL-97 (Sheldrick, 1997)'
_computing_structure_solution 'SHELXS-97 (Sheldrick, 1990)'
_diffrn_ambient_temperature 100(2)
_diffrn_measured_fraction_theta_full 0.971
_diffrn_measured_fraction_theta_max 0.971
_diffrn_measurement_device_type 'CCD area detector'
_diffrn_measurement_method 'phi and omega scans'
_diffrn_radiation_monochromator graphite
_diffrn_radiation_source 'fine-focus sealed tube'
_diffrn_radiation_type MoK\a
_diffrn_radiation_wavelength 0.71073
_diffrn_reflns_av_R_equivalents 0.0636
_diffrn_reflns_av_sigmaI/netI 0.1470
_diffrn_reflns_limit_h_max 12
_diffrn_reflns_limit_h_min -12
_diffrn_reflns_limit_k_max 18
_diffrn_reflns_limit_k_min -18
_diffrn_reflns_limit_l_max 16
_diffrn_reflns_limit_l_min -33
_diffrn_reflns_number 23537
_diffrn_reflns_theta_full 25.50
_diffrn_reflns_theta_max 25.50
_diffrn_reflns_theta_min 1.93
_exptl_absorpt_coefficient_mu 0.602
_exptl_absorpt_correction_T_max 1.00
_exptl_absorpt_correction_T_min 0.097545
_exptl_absorpt_correction_type empirical
_exptl_absorpt_process_details SADABS
_exptl_crystal_colour yellow
_exptl_crystal_density_diffrn 1.492
_exptl_crystal_description block
_exptl_crystal_F_000 2048
_exptl_crystal_size_max 0.14
_exptl_crystal_size_mid 0.12
_exptl_crystal_size_min 0.11
_refine_diff_density_max 1.093
_refine_diff_density_min -0.769
_refine_diff_density_rms 0.105
_refine_ls_extinction_method none
_refine_ls_goodness_of_fit_ref 0.982
_refine_ls_hydrogen_treatment constr
_refine_ls_matrix_type full
_refine_ls_number_parameters 1183
_refine_ls_number_reflns 15899
_refine_ls_number_restraints 1
_refine_ls_restrained_S_all 0.983
_refine_ls_R_factor_all 0.1570
_refine_ls_R_factor_gt 0.0871
_refine_ls_shift/su_max 0.035
_refine_ls_shift/su_mean 0.001
_refine_ls_structure_factor_coef Fsqd
_refine_ls_weighting_details 'calc w=1/[\s^2^(Fo^2^)+(0.1210P)^2^+0.0000P] where P=(Fo^2^+2Fc^2^)/3'
_refine_ls_weighting_scheme calc
_refine_ls_wR_factor_gt 0.2023
_refine_ls_wR_factor_ref 0.2554
_reflns_number_gt 8246
_reflns_number_total 15899
_reflns_threshold_expression >2sigma(I)
_cod_data_source_file ic301060j_si_002_2.cif
_cod_data_source_block complex_2
_cod_original_cell_volume 4398.2(15)
_cod_database_code 4329923

loop_
_symmetry_equiv_pos_as_xyz
'x, y, z'
'-x, -y, -z'

loop_
_atom_site_label
_atom_site_type_symbol
_atom_site_fract_x
_atom_site_fract_y
_atom_site_fract_z
_atom_site_U_iso_or_equiv
_atom_site_adp_type
_atom_site_occupancy
_atom_site_symmetry_multiplicity
_atom_site_calc_flag
_atom_site_refinement_flags
Mn1 Mn 0.20442(8) 0.21980(5) 0.15867(3) 0.0326(2) Uani 1 1 d .
Mn2 Mn 0.37506(7) 0.36262(5) 0.31222(3) 0.0281(2) Uani 1 1 d .
Mn3 Mn 0.04356(7) 0.14912(5) 0.30519(3) 0.0302(2) Uani 1 1 d .
P1 P 0.33558(13) 0.15512(9) 0.26762(5) 0.0301(3) Uani 1 1 d .
P2 P 0.07361(12) 0.32932(8) 0.24474(5) 0.0280(3) Uani 1 1 d .
O9 O 0.1686(5) 0.7060(3) 0.4335(2) 0.0930(19) Uani 1 1 d .
O7 O 0.0787(5) 0.5572(3) 0.4142(2) 0.0787(17) Uani 1 1 d .
O8 O -0.0438(5) 0.6754(4) 0.39727(19) 0.0886(18) Uani 1 1 d .
O10 O 0.0230(6) 0.6500(4) 0.47665(18) 0.0942(19) Uani 1 1 d .
O14 O 0.4705(10) 0.8608(5) 0.0785(2) 0.178(4) Uani 1 1 d .
O15 O 0.2884(5) 0.8771(4) 0.1113(2) 0.107(2) Uani 1 1 d .
O13 O 0.4414(5) 0.8063(3) 0.14981(18) 0.0850(18) Uani 1 1 d .
O12 O 0.3348(5) 0.7342(3) 0.0776(2) 0.098(2) Uani 1 1 d .
O1 O 0.0120(3) 0.2651(2) 0.27549(13) 0.0359(9) Uani 1 1 d .
O6 O 0.2092(3) 0.1195(2) 0.27956(13) 0.0347(9) Uani 1 1 d .
O5 O 0.4014(3) 0.2284(2) 0.30612(12) 0.0317(9) Uani 1 1 d .
O4 O 0.3258(3) 0.1829(2) 0.21555(12) 0.0347(9) Uani 1 1 d .
O2 O 0.0698(3) 0.2903(2) 0.19077(13) 0.0350(9) Uani 1 1 d .
O3 O 0.2073(3) 0.3670(2) 0.26668(12) 0.0314(9) Uani 1 1 d .
O16 O 0.7229(4) 0.7345(3) 0.40490(16) 0.0606(13) Uani 1 1 d .
H15 H 0.8004 0.7267 0.4075 0.091 Uiso 1 1 calc R
O17 O 0.6668(6) 0.9083(5) 0.4011(2) 0.127(3) Uani 1 1 d .
H16 H 0.7052 0.8706 0.4162 0.191 Uiso 1 1 calc R
O19 O 0.9573(8) 0.4795(7) 0.0688(3) 0.170(4) Uani 1 1 d .
H111 H 0.9902 0.5321 0.0741 0.255 Uiso 1 1 calc R
O20 O 0.8906(7) 0.3498(4) 0.1221(2) 0.104(2) Uani 1 1 d .
H18 H 0.9086 0.3711 0.0966 0.156 Uiso 1 1 calc R
O18 O 0.5303(8) 0.9973(7) 0.4648(3) 0.181(4) Uani 1 1 d .
H112 H 0.5801 0.9952 0.4437 0.271 Uiso 1 1 calc R
O11 O -0.0109(9) 0.6345(7) 0.1124(3) 0.179(4) Uani 1 1 d .
O21 O 0.2466(11) 0.3221(15) 0.8821(5) 0.455(11) Uani 1 1 d D
H21 H 0.1918 0.3575 0.8860 0.682 Uiso 1 1 calc R
N1 N 0.1349(4) 0.1603(3) 0.38600(15) 0.0293(11) Uani 1 1 d .
N2 N -0.1113(4) 0.1752(3) 0.35637(16) 0.0339(12) Uani 1 1 d .
N3 N 0.0143(4) -0.0046(3) 0.31628(16) 0.0343(11) Uani 1 1 d .
N4 N -0.1181(4) 0.0812(3) 0.24691(16) 0.0331(11) Uani 1 1 d .
N5 N 0.0812(4) 0.0888(3) 0.13793(16) 0.0335(11) Uani 1 1 d .
N6 N 0.0824(4) 0.2167(3) 0.07575(15) 0.0340(11) Uani 1 1 d .
N8 N 0.3010(4) 0.3445(3) 0.13450(17) 0.0416(13) Uani 1 1 d .
N7 N 0.3553(4) 0.1792(3) 0.10877(15) 0.0350(12) Uani 1 1 d .
N10 N 0.3778(4) 0.5146(3) 0.3092(2) 0.0504(15) Uani 1 1 d .
N9 N 0.5019(4) 0.3990(3) 0.25608(16) 0.0403(13) Uani 1 1 d .
N11 N 0.5519(4) 0.3996(3) 0.37337(15) 0.0290(11) Uani 1 1 d .
N12 N 0.3055(4) 0.3726(3) 0.38672(16) 0.0320(11) Uani 1 1 d .
C1 C 0.2589(5) 0.1558(3) 0.40093(19) 0.0306(13) Uani 1 1 d .
H1 H 0.3170 0.1664 0.3784 0.037 Uiso 1 1 calc R
C2 C 0.3056(5) 0.1366(4) 0.4477(2) 0.0383(15) Uani 1 1 d .
H2 H 0.3940 0.1336 0.4568 0.046 Uiso 1 1 calc R
C3 C 0.2230(6) 0.1216(4) 0.4811(2) 0.0439(16) Uani 1 1 d .
H3 H 0.2533 0.1059 0.5130 0.053 Uiso 1 1 calc R
C4 C 0.0944(5) 0.1300(3) 0.4675(2) 0.0364(14) Uani 1 1 d .
C5 C 0.0531(5) 0.1488(3) 0.41891(19) 0.0286(13) Uani 1 1 d .
C6 C -0.0763(5) 0.1592(3) 0.40398(19) 0.0319(13) Uani 1 1 d .
C7 C -0.1616(5) 0.1561(4) 0.4386(2) 0.0439(16) Uani 1 1 d .
C8 C -0.1196(6) 0.1349(4) 0.4868(2) 0.0449(16) Uani 1 1 d .
H8 H -0.1777 0.1303 0.5099 0.054 Uiso 1 1 calc R
C9 C 0.0030(6) 0.1211(4) 0.4999(2) 0.0435(16) Uani 1 1 d .
H9 H 0.0288 0.1048 0.5320 0.052 Uiso 1 1 calc R
C10 C -0.2886(5) 0.1745(4) 0.4221(3) 0.0480(17) Uani 1 1 d .
H10 H -0.3501 0.1729 0.4440 0.058 Uiso 1 1 calc R
C11 C -0.3212(5) 0.1942(4) 0.3751(2) 0.0445(16) Uani 1 1 d .
H11 H -0.4042 0.2092 0.3642 0.053 Uiso 1 1 calc R
C12 C -0.2304(5) 0.1919(3) 0.3433(2) 0.0401(15) Uani 1 1 d .
H12 H -0.2553 0.2030 0.3101 0.048 Uiso 1 1 calc R
C13 C 0.6729(5) 0.4185(4) 0.3678(2) 0.0392(15) Uani 1 1 d .
H13 H 0.6918 0.4216 0.3353 0.047 Uiso 1 1 calc R
C14 C 0.7725(5) 0.4339(4) 0.4060(2) 0.0413(16) Uani 1 1 d .
H14 H 0.8562 0.4493 0.3996 0.050 Uiso 1 1 calc R
C15 C 0.7492(5) 0.4267(3) 0.4534(2) 0.0416(16) Uani 1 1 d .
H15A H 0.8165 0.4352 0.4803 0.050 Uiso 1 1 calc R
C16 C 0.6216(5) 0.4061(3) 0.4612(2) 0.0377(15) Uani 1 1 d .
C17 C 0.5278(5) 0.3946(3) 0.4203(2) 0.0319(14) Uani 1 1 d .
C18 C 0.3967(5) 0.3801(3) 0.4278(2) 0.0329(14) Uani 1 1 d .
C19 C 0.5884(5) 0.3978(4) 0.5095(2) 0.0451(16) Uani 1 1 d .
H19A H 0.6531 0.4026 0.5372 0.054 Uiso 1 1 calc R
C20 C 0.4675(5) 0.3834(4) 0.5156(2) 0.0416(15) Uani 1 1 d .
H20A H 0.4474 0.3787 0.5479 0.050 Uiso 1 1 calc R
C21 C 0.3668(5) 0.3747(3) 0.4750(2) 0.0347(14) Uani 1 1 d .
C22 C 0.2374(5) 0.3662(3) 0.4806(2) 0.0374(15) Uani 1 1 d .
H22 H 0.2129 0.3634 0.5124 0.045 Uiso 1 1 calc R
C23 C 0.1481(5) 0.3620(3) 0.44011(19) 0.0344(14) Uani 1 1 d .
H23 H 0.0606 0.3569 0.4435 0.041 Uiso 1 1 calc R
C24 C 0.1853(5) 0.3653(3) 0.3933(2) 0.0347(14) Uani 1 1 d .
H24 H 0.1216 0.3622 0.3653 0.042 Uiso 1 1 calc R
C25 C 0.0843(6) -0.0482(4) 0.3485(2) 0.0427(16) Uani 1 1 d .
H25 H 0.1495 -0.0152 0.3715 0.051 Uiso 1 1 calc R
C26 C 0.0662(6) -0.1396(4) 0.3499(2) 0.0435(16) Uani 1 1 d .
H26 H 0.1168 -0.1678 0.3738 0.052 Uiso 1 1 calc R
C27 C -0.0253(6) -0.1874(4) 0.3166(2) 0.0450(16) Uani 1 1 d .
H27 H -0.0389 -0.2496 0.3174 0.054 Uiso 1 1 calc R
C28 C -0.0764(5) -0.0544(3) 0.28292(19) 0.0341(14) Uani 1 1 d .
C29 C -0.0991(6) -0.1468(3) 0.2813(2) 0.0412(15) Uani 1 1 d .
C30 C -0.1962(6) -0.1933(4) 0.2452(2) 0.0460(17) Uani 1 1 d .
H30 H -0.2129 -0.2557 0.2443 0.055 Uiso 1 1 calc R
C31 C -0.2644(6) -0.1491(4) 0.2125(2) 0.0445(16) Uani 1 1 d .
H31 H -0.3282 -0.1814 0.1886 0.053 Uiso 1 1 calc R
C32 C -0.2439(5) -0.0550(4) 0.2124(2) 0.0381(15) Uani 1 1 d .
C33 C -0.1488(5) -0.0079(3) 0.24701(19) 0.0316(13) Uani 1 1 d .
C34 C -0.1819(5) 0.1227(4) 0.2135(2) 0.0431(16) Uani 1 1 d .
H34 H -0.1600 0.1843 0.2133 0.052 Uiso 1 1 calc R
C35 C -0.2807(5) 0.0810(4) 0.1780(2) 0.0449(16) Uani 1 1 d .
H35 H -0.3264 0.1142 0.1553 0.054 Uiso 1 1 calc R
C36 C -0.3101(5) -0.0089(4) 0.1768(2) 0.0413(15) Uani 1 1 d .
H36 H -0.3740 -0.0393 0.1522 0.050 Uiso 1 1 calc R
C37 C 0.0833(5) 0.2776(4) 0.0441(2) 0.0388(15) Uani 1 1 d .
H37 H 0.1345 0.3318 0.0547 0.047 Uiso 1 1 calc R
C38 C 0.0150(5) 0.2683(4) -0.0035(2) 0.0429(16) Uani 1 1 d .
C39 C -0.0650(5) 0.1921(4) -0.0179(2) 0.0464(17) Uani 1 1 d .
H39 H -0.1165 0.1850 -0.0492 0.056 Uiso 1 1 calc R
C40 C -0.0711(5) 0.1240(4) 0.0138(2) 0.0374(15) Uani 1 1 d .
C41 C 0.0050(5) 0.1391(3) 0.0604(2) 0.0356(14) Uani 1 1 d .
C42 C 0.0063(5) 0.0720(3) 0.0934(2) 0.0364(14) Uani 1 1 d .
C43 C -0.0737(5) -0.0080(4) 0.0791(2) 0.0386(15) Uani 1 1 d .
C44 C -0.1535(6) -0.0176(4) 0.0319(2) 0.0468(17) Uani 1 1 d .
H44 H -0.2093 -0.0701 0.0224 0.056 Uiso 1 1 calc R
C45 C -0.1511(5) 0.0444(4) 0.0015(2) 0.0453(16) Uani 1 1 d .
H45 H -0.2045 0.0353 -0.0295 0.054 Uiso 1 1 calc R
C46 C -0.0687(5) -0.0736(4) 0.1116(2) 0.0418(16) Uani 1 1 d .
H46 H -0.1188 -0.1288 0.1031 0.050 Uiso 1 1 calc R
C47 C 0.0105(5) -0.0568(3) 0.1565(2) 0.0373(14) Uani 1 1 d .
H47 H 0.0164 -0.1007 0.1789 0.045 Uiso 1 1 calc R
C48 C 0.0811(5) 0.0253(3) 0.1683(2) 0.0354(14) Uani 1 1 d .
H48 H 0.1321 0.0367 0.1997 0.042 Uiso 1 1 calc R
C49 C 0.3869(5) 0.0988(4) 0.0980(2) 0.0385(15) Uani 1 1 d .
H49 H 0.3519 0.0522 0.1142 0.046 Uiso 1 1 calc R
C50 C 0.4697(6) 0.0780(4) 0.0638(2) 0.0477(17) Uani 1 1 d .
H50 H 0.4901 0.0190 0.0571 0.057 Uiso 1 1 calc R
C51 C 0.5202(6) 0.1455(5) 0.0404(2) 0.0542(19) Uani 1 1 d .
H51 H 0.5755 0.1337 0.0168 0.065 Uiso 1 1 calc R
C52 C 0.4893(5) 0.2314(4) 0.0516(2) 0.0430(16) Uani 1 1 d .
C53 C 0.4085(5) 0.2454(4) 0.0862(2) 0.0416(16) Uani 1 1 d .
C54 C 0.3746(5) 0.3340(4) 0.0994(2) 0.0403(15) Uani 1 1 d .
C55 C 0.4244(6) 0.4041(4) 0.0760(2) 0.0470(17) Uani 1 1 d .
C56 C 0.5067(7) 0.3874(5) 0.0401(2) 0.061(2) Uani 1 1 d .
H56 H 0.5403 0.4352 0.0244 0.073 Uiso 1 1 calc R
C57 C 0.5372(6) 0.3045(5) 0.0281(2) 0.058(2) Uani 1 1 d .
H57 H 0.5912 0.2948 0.0038 0.070 Uiso 1 1 calc R
C58 C 0.3832(6) 0.4903(4) 0.0900(3) 0.066(2) Uani 1 1 d .
H58 H 0.4111 0.5404 0.0747 0.079 Uiso 1 1 calc R
C59 C 0.3062(6) 0.4992(4) 0.1241(2) 0.0524(18) Uani 1 1 d .
H59 H 0.2779 0.5552 0.1330 0.063 Uiso 1 1 calc R
C60 C 0.2688(6) 0.4265(4) 0.1463(2) 0.0474(17) Uani 1 1 d .
H60 H 0.2169 0.4345 0.1715 0.057 Uiso 1 1 calc R
C61 C 0.5602(5) 0.3433(5) 0.2317(2) 0.056(2) Uani 1 1 d .
H61 H 0.5571 0.2836 0.2393 0.067 Uiso 1 1 calc R
C62 C 0.6301(6) 0.3690(7) 0.1932(3) 0.086(3) Uani 1 1 d .
H62 H 0.6739 0.3280 0.1755 0.103 Uiso 1 1 calc R
C63 C 0.6301(7) 0.4561(7) 0.1833(3) 0.103(3) Uani 1 1 d .
H63 H 0.6762 0.4756 0.1585 0.124 Uiso 1 1 calc R
C64 C 0.5648(7) 0.5161(7) 0.2085(3) 0.089(3) Uani 1 1 d .
C65 C 0.5032(6) 0.4848(5) 0.2450(2) 0.064(2) Uani 1 1 d .
C66 C 0.5534(7) 0.6126(5) 0.1981(2) 0.081(2) Uani 1 1 d .
H66 H 0.5973 0.6384 0.1743 0.097 Uiso 1 1 calc R
C67 C 0.4786(10) 0.6592(7) 0.2242(3) 0.107(4) Uani 1 1 d .
H67 H 0.4701 0.7176 0.2156 0.129 Uiso 1 1 calc R
C68 C 0.4148(8) 0.6365(6) 0.2600(3) 0.093(3) Uani 1 1 d .
C69 C 0.4312(6) 0.5433(4) 0.2729(3) 0.058(2) Uani 1 1 d .
C70 C 0.3356(7) 0.6817(5) 0.2894(3) 0.065(2) Uani 1 1 d .
H70 H 0.3198 0.7398 0.2820 0.078 Uiso 1 1 calc R
C71 C 0.2848(7) 0.6534(5) 0.3238(4) 0.081(3) Uani 1 1 d .
H71 H 0.2329 0.6876 0.3418 0.098 Uiso 1 1 calc R
C72 C 0.3091(6) 0.5686(4) 0.3339(3) 0.067(2) Uani 1 1 d .
H72 H 0.2741 0.5464 0.3607 0.081 Uiso 1 1 calc R
C73 C 0.4356(5) 0.0642(3) 0.2694(2) 0.0376(15) Uani 1 1 d .
H73 H 0.5239 0.0874 0.2659 0.045 Uiso 1 1 calc R
C74 C 0.4394(6) 0.0181(3) 0.3178(2) 0.0512(18) Uani 1 1 d .
H74A H 0.5259 0.0266 0.3368 0.061 Uiso 1 1 calc R
H74B H 0.3798 0.0430 0.3388 0.061 Uiso 1 1 calc R
C75 C 0.4004(6) -0.0796(4) 0.3020(2) 0.0493(18) Uani 1 1 d .
H75A H 0.4757 -0.1123 0.2991 0.059 Uiso 1 1 calc R
H75B H 0.3516 -0.1061 0.3260 0.059 Uiso 1 1 calc R
C76 C 0.3185(5) -0.0813(4) 0.2523(2) 0.0410(15) Uani 1 1 d .
H76A H 0.3124 -0.1402 0.2332 0.049 Uiso 1 1 calc R
H76B H 0.2321 -0.0654 0.2560 0.049 Uiso 1 1 calc R
C77 C 0.3895(5) -0.0124(3) 0.2283(2) 0.0397(15) Uani 1 1 d .
H77A H 0.3332 0.0085 0.2010 0.048 Uiso 1 1 calc R
H77B H 0.4625 -0.0366 0.2149 0.048 Uiso 1 1 calc R
C78 C -0.0251(5) 0.4197(3) 0.24298(19) 0.0300(13) Uani 1 1 d .
H78 H -0.1087 0.3975 0.2229 0.036 Uiso 1 1 calc R
C79 C 0.0265(6) 0.5033(3) 0.2218(2) 0.0432(16) Uani 1 1 d .
H79A H 0.1185 0.5171 0.2333 0.052 Uiso 1 1 calc R
H79B H 0.0123 0.4952 0.1852 0.052 Uiso 1 1 calc R
C80 C -0.0487(6) 0.5777(4) 0.2413(2) 0.0478(17) Uani 1 1 d .
H80A H 0.0086 0.6323 0.2528 0.057 Uiso 1 1 calc R
H80B H -0.1151 0.5913 0.2150 0.057 Uiso 1 1 calc R
C81 C -0.1088(6) 0.5429(4) 0.2843(2) 0.0418(16) Uani 1 1 d .
H81A H -0.0901 0.5865 0.3139 0.050 Uiso 1 1 calc R
H81B H -0.2020 0.5314 0.2753 0.050 Uiso 1 1 calc R
C82 C -0.0499(6) 0.4571(3) 0.2940(2) 0.0401(15) Uani 1 1 d .
H82A H -0.1091 0.4157 0.3076 0.048 Uiso 1 1 calc R
H82B H 0.0302 0.4690 0.3174 0.048 Uiso 1 1 calc R
C83 C 0.6573(6) 0.6861(5) 0.3605(3) 0.068(2) Uani 1 1 d .
H83A H 0.5676 0.6969 0.3569 0.102 Uiso 1 1 calc R
H83B H 0.6647 0.6227 0.3621 0.102 Uiso 1 1 calc R
H83C H 0.6947 0.7054 0.3322 0.102 Uiso 1 1 calc R
C84 C 0.7380(8) 0.9413(6) 0.3701(4) 0.093(3) Uani 1 1 d .
H84A H 0.7249 1.0039 0.3681 0.140 Uiso 1 1 calc R
H84B H 0.7144 0.9085 0.3373 0.140 Uiso 1 1 calc R
H84C H 0.8276 0.9361 0.3819 0.140 Uiso 1 1 calc R
C85 C 0.8547(11) 0.4716(9) 0.0263(7) 0.225(9) Uani 1 1 d .
H85A H 0.7853 0.5051 0.0351 0.337 Uiso 1 1 calc R
H85B H 0.8232 0.4091 0.0174 0.337 Uiso 1 1 calc R
H85C H 0.8877 0.4953 -0.0019 0.337 Uiso 1 1 calc R
C86 C 0.8218(7) 0.2763(6) 0.1100(5) 0.158(6) Uani 1 1 d .
H86A H 0.8329 0.2389 0.1371 0.237 Uiso 1 1 calc R
H86B H 0.8472 0.2460 0.0804 0.237 Uiso 1 1 calc R
H86C H 0.7325 0.2876 0.1032 0.237 Uiso 1 1 calc R
C87 C 0.3998(10) 0.9236(5) 0.4451(4) 0.106(3) Uani 1 1 d .
H87A H 0.3420 0.9297 0.4702 0.127 Uiso 1 1 calc R
H87B H 0.3559 0.9432 0.4145 0.127 Uiso 1 1 calc R
C88 C 0.4112(13) 0.8410(12) 0.4363(4) 0.184(7) Uani 1 1 d .
H88A H 0.4928 0.8200 0.4407 0.220 Uiso 1 1 calc R
H88B H 0.3380 0.8007 0.4254 0.220 Uiso 1 1 calc R
C89 C 0.3154(10) 0.3170(7) 0.9239(3) 0.113(4) Uani 1 1 d D
H89A H 0.3689 0.3728 0.9341 0.169 Uiso 1 1 calc R
H89B H 0.3693 0.2684 0.9206 0.169 Uiso 1 1 calc R
H89C H 0.2602 0.3059 0.9488 0.169 Uiso 1 1 calc R
C91 C 0.0986(8) 0.6841(6) 0.1363(6) 0.202(6) Uani 1 1 d .
H91A H 0.1557 0.6968 0.1123 0.303 Uiso 1 1 calc R
H91B H 0.1410 0.6507 0.1615 0.303 Uiso 1 1 calc R
H91C H 0.0763 0.7399 0.1521 0.303 Uiso 1 1 calc R
Cl1 Cl 0.05770(14) 0.64523(10) 0.42749(6) 0.0471(4) Uani 1 1 d .
Cl2 Cl 0.38773(19) 0.81732(12) 0.10360(7) 0.0695(6) Uani 1 1 d .

loop_
_atom_site_aniso_label
_atom_site_aniso_U_11
_atom_site_aniso_U_22
_atom_site_aniso_U_33
_atom_site_aniso_U_23
_atom_site_aniso_U_13
_atom_site_aniso_U_12
Mn1 0.0371(4) 0.0277(4) 0.0295(4) 0.0002(3) -0.0047(4) 0.0014(3)
Mn2 0.0268(4) 0.0236(4) 0.0317(4) 0.0002(3) -0.0011(3) 0.0013(3)
Mn3 0.0315(4) 0.0247(4) 0.0315(4) 0.0051(3) -0.0055(4) -0.0009(3)
P1 0.0349(7) 0.0237(7) 0.0287(7) -0.0009(6) -0.0043(6) 0.0036(6)
P2 0.0303(7) 0.0220(6) 0.0296(7) 0.0041(6) -0.0035(6) 0.0012(5)
O9 0.073(3) 0.068(3) 0.129(5) -0.004(3) -0.001(3) 0.000(3)
O7 0.077(3) 0.041(3) 0.109(4) -0.023(3) -0.005(3) 0.012(2)
O8 0.074(3) 0.119(4) 0.069(3) -0.005(3) -0.021(3) 0.055(3)
O10 0.128(5) 0.111(4) 0.051(3) 0.025(3) 0.011(3) 0.040(4)
O14 0.339(11) 0.111(5) 0.074(4) -0.003(4) 0.062(6) -0.070(6)
O15 0.112(4) 0.093(4) 0.097(4) -0.042(3) -0.043(3) 0.067(3)
O13 0.104(4) 0.084(4) 0.058(3) 0.008(3) -0.017(3) 0.006(3)
O12 0.091(4) 0.083(4) 0.103(4) -0.047(3) 0.012(3) -0.027(3)
O1 0.0341(19) 0.0291(19) 0.047(2) 0.0115(17) 0.0072(17) 0.0048(16)
O6 0.037(2) 0.0311(19) 0.033(2) 0.0010(16) -0.0034(17) 0.0014(16)
O5 0.0360(19) 0.0233(18) 0.032(2) -0.0008(15) -0.0062(16) 0.0023(15)
O4 0.040(2) 0.033(2) 0.028(2) 0.0019(16) -0.0001(16) 0.0004(16)
O2 0.0338(19) 0.0326(19) 0.035(2) -0.0036(16) -0.0058(17) 0.0090(16)
O3 0.0326(19) 0.0254(18) 0.032(2) 0.0018(15) -0.0078(16) 0.0000(15)
O16 0.053(3) 0.073(3) 0.051(3) -0.002(2) -0.007(2) 0.007(2)
O17 0.100(5) 0.196(7) 0.095(5) 0.055(5) 0.009(4) 0.031(5)
O19 0.130(6) 0.237(10) 0.123(6) 0.013(7) -0.026(5) -0.025(6)
O20 0.153(5) 0.081(4) 0.088(4) 0.016(3) 0.036(4) 0.038(4)
O18 0.163(7) 0.260(11) 0.137(7) 0.025(7) 0.049(6) 0.076(7)
O11 0.199(8) 0.224(9) 0.136(7) 0.072(6) 0.026(6) 0.080(7)
O21 0.215(10) 0.97(3) 0.303(13) 0.354(17) 0.144(10) 0.289(15)
N1 0.030(2) 0.023(2) 0.032(2) -0.0020(19) -0.002(2) 0.0002(18)
N2 0.030(2) 0.028(2) 0.041(3) 0.000(2) -0.006(2) 0.0056(19)
N3 0.042(3) 0.027(2) 0.030(2) 0.0028(19) -0.003(2) -0.001(2)
N4 0.033(2) 0.033(2) 0.031(2) 0.008(2) -0.003(2) -0.0030(19)
N5 0.035(2) 0.026(2) 0.034(3) -0.006(2) -0.007(2) 0.0009(19)
N6 0.035(2) 0.037(2) 0.028(2) 0.006(2) -0.003(2) 0.003(2)
N8 0.039(3) 0.035(3) 0.044(3) 0.004(2) -0.013(2) -0.004(2)
N7 0.037(2) 0.038(3) 0.026(2) 0.001(2) -0.006(2) 0.000(2)
N10 0.036(3) 0.030(3) 0.081(4) 0.013(3) -0.013(3) 0.002(2)
N9 0.026(2) 0.061(3) 0.032(3) 0.009(2) -0.001(2) -0.004(2)
N11 0.028(2) 0.021(2) 0.035(3) -0.0023(19) -0.004(2) 0.0016(17)
N12 0.034(2) 0.022(2) 0.036(3) -0.0028(19) 0.001(2) -0.0010(18)
C1 0.034(3) 0.024(3) 0.031(3) 0.001(2) -0.001(2) -0.001(2)
C2 0.028(3) 0.041(3) 0.041(3) 0.001(3) -0.008(3) 0.001(2)
C3 0.052(4) 0.038(3) 0.038(3) 0.008(3) -0.009(3) 0.001(3)
C4 0.046(3) 0.031(3) 0.030(3) 0.004(2) -0.001(3) 0.000(2)
C5 0.035(3) 0.019(2) 0.032(3) 0.003(2) 0.001(2) 0.005(2)
C6 0.037(3) 0.025(3) 0.032(3) -0.005(2) 0.003(2) 0.002(2)
C7 0.037(3) 0.035(3) 0.057(4) 0.003(3) -0.001(3) 0.004(3)
C8 0.051(4) 0.047(4) 0.036(3) -0.001(3) 0.009(3) 0.002(3)
C9 0.050(4) 0.047(3) 0.032(3) 0.002(3) 0.007(3) -0.003(3)
C10 0.032(3) 0.039(3) 0.069(4) -0.009(3) 0.002(3) 0.003(3)
C11 0.038(3) 0.038(3) 0.053(4) -0.004(3) -0.006(3) 0.011(3)
C12 0.035(3) 0.025(3) 0.056(4) -0.001(3) -0.002(3) 0.003(2)
C13 0.034(3) 0.040(3) 0.042(3) -0.003(3) 0.005(3) 0.001(3)
C14 0.032(3) 0.040(3) 0.047(4) -0.006(3) -0.003(3) 0.004(2)
C15 0.035(3) 0.032(3) 0.052(4) 0.000(3) -0.011(3) 0.004(2)
C16 0.043(3) 0.033(3) 0.031(3) -0.005(2) -0.015(3) 0.012(2)
C17 0.038(3) 0.017(2) 0.037(3) -0.007(2) -0.002(3) 0.005(2)
C18 0.028(3) 0.026(3) 0.040(3) 0.000(2) -0.008(2) 0.002(2)
C19 0.040(3) 0.048(3) 0.043(4) 0.007(3) -0.019(3) 0.014(3)
C20 0.046(3) 0.041(3) 0.036(3) 0.009(3) -0.005(3) 0.008(3)
C21 0.039(3) 0.026(3) 0.037(3) 0.003(2) -0.004(3) 0.005(2)
C22 0.050(3) 0.027(3) 0.031(3) 0.000(2) -0.001(3) 0.001(3)
C23 0.039(3) 0.031(3) 0.034(3) 0.001(2) 0.005(3) 0.008(2)
C24 0.031(3) 0.029(3) 0.041(3) 0.000(2) -0.007(3) 0.006(2)
C25 0.052(3) 0.030(3) 0.042(3) 0.005(3) -0.008(3) 0.003(3)
C26 0.059(4) 0.034(3) 0.037(3) 0.005(3) 0.001(3) 0.010(3)
C27 0.064(4) 0.022(3) 0.048(4) 0.008(3) 0.002(3) 0.002(3)
C28 0.037(3) 0.033(3) 0.034(3) 0.010(2) 0.007(2) 0.001(2)
C29 0.053(3) 0.026(3) 0.042(3) 0.003(3) 0.001(3) -0.003(3)
C30 0.062(4) 0.033(3) 0.039(3) 0.006(3) -0.001(3) -0.005(3)
C31 0.053(4) 0.038(3) 0.035(3) -0.001(3) -0.006(3) -0.014(3)
C32 0.032(3) 0.044(3) 0.035(3) 0.007(3) 0.001(3) -0.009(3)
C33 0.039(3) 0.024(3) 0.029(3) 0.006(2) 0.002(2) -0.008(2)
C34 0.035(3) 0.041(3) 0.048(4) 0.012(3) -0.011(3) -0.009(3)
C35 0.044(3) 0.046(3) 0.041(3) 0.006(3) -0.004(3) -0.004(3)
C36 0.035(3) 0.051(4) 0.035(3) 0.004(3) -0.001(3) -0.006(3)
C37 0.042(3) 0.037(3) 0.034(3) 0.006(3) -0.005(3) 0.001(3)
C38 0.045(3) 0.042(3) 0.038(3) 0.007(3) -0.007(3) 0.007(3)
C39 0.044(3) 0.058(4) 0.030(3) -0.002(3) -0.014(3) 0.005(3)
C40 0.037(3) 0.040(3) 0.031(3) -0.003(3) -0.004(3) 0.002(3)
C41 0.040(3) 0.034(3) 0.032(3) 0.004(2) 0.003(3) 0.003(2)
C42 0.043(3) 0.031(3) 0.032(3) -0.004(2) -0.001(3) 0.004(2)
C43 0.049(3) 0.034(3) 0.028(3) -0.012(2) -0.001(3) 0.005(3)
C44 0.047(3) 0.035(3) 0.048(4) -0.004(3) -0.015(3) -0.006(3)
C45 0.044(3) 0.051(4) 0.035(3) -0.002(3) -0.012(3) 0.008(3)
C46 0.042(3) 0.027(3) 0.054(4) -0.002(3) 0.005(3) 0.000(2)
C47 0.048(3) 0.031(3) 0.031(3) 0.001(2) 0.002(3) 0.000(3)
C48 0.037(3) 0.027(3) 0.038(3) 0.000(2) -0.007(3) 0.002(2)
C49 0.041(3) 0.039(3) 0.031(3) -0.005(3) -0.007(3) 0.000(3)
C50 0.047(3) 0.055(4) 0.036(3) -0.008(3) 0.004(3) -0.002(3)
C51 0.049(4) 0.085(5) 0.022(3) -0.006(3) -0.001(3) -0.007(4)
C52 0.042(3) 0.048(4) 0.035(3) -0.001(3) 0.002(3) -0.004(3)
C53 0.041(3) 0.047(3) 0.030(3) 0.003(3) -0.008(3) -0.013(3)
C54 0.040(3) 0.045(3) 0.034(3) 0.010(3) -0.002(3) -0.004(3)
C55 0.050(4) 0.044(3) 0.044(4) 0.015(3) -0.007(3) -0.005(3)
C56 0.065(4) 0.066(4) 0.046(4) 0.027(3) -0.009(3) -0.010(4)
C57 0.056(4) 0.085(5) 0.033(3) 0.012(3) 0.006(3) -0.006(4)
C58 0.059(4) 0.052(4) 0.074(5) 0.030(4) -0.036(4) -0.019(3)
C59 0.054(4) 0.036(3) 0.064(4) 0.017(3) -0.008(3) -0.004(3)
C60 0.049(4) 0.037(3) 0.049(4) 0.001(3) -0.016(3) 0.005(3)
C61 0.021(3) 0.108(6) 0.032(3) -0.001(4) -0.001(3) -0.004(3)
C62 0.032(4) 0.175(9) 0.038(4) -0.019(5) -0.006(3) -0.015(5)
C63 0.066(5) 0.193(9) 0.034(4) 0.034(5) -0.011(4) -0.075(6)
C64 0.057(4) 0.161(8) 0.035(4) 0.033(5) -0.020(3) -0.046(5)
C65 0.040(3) 0.085(5) 0.055(4) 0.043(4) -0.027(3) -0.038(3)
C66 0.083(5) 0.103(5) 0.044(4) 0.053(4) -0.024(4) -0.063(4)
C67 0.139(8) 0.111(7) 0.049(5) 0.002(5) -0.030(6) -0.047(6)
C68 0.091(5) 0.107(6) 0.060(5) 0.039(4) -0.044(4) -0.057(5)
C69 0.055(4) 0.037(3) 0.070(5) 0.005(3) -0.030(4) -0.008(3)
C70 0.073(5) 0.058(4) 0.059(5) -0.003(4) -0.013(4) 0.023(4)
C71 0.066(5) 0.046(4) 0.120(7) -0.013(5) -0.018(5) 0.011(4)
C72 0.040(3) 0.036(3) 0.113(6) -0.010(4) -0.028(4) 0.009(3)
C73 0.038(3) 0.031(3) 0.041(3) 0.002(3) -0.004(3) 0.008(2)
C74 0.074(4) 0.027(3) 0.048(4) 0.005(3) -0.013(3) 0.015(3)
C75 0.066(4) 0.028(3) 0.047(4) -0.004(3) -0.013(3) 0.009(3)
C76 0.041(3) 0.029(3) 0.050(4) 0.000(3) -0.003(3) 0.007(2)
C77 0.044(3) 0.030(3) 0.044(3) 0.000(3) 0.001(3) 0.009(3)
C78 0.035(3) 0.022(3) 0.031(3) -0.002(2) 0.001(2) 0.002(2)
C79 0.057(4) 0.029(3) 0.043(3) 0.005(3) 0.003(3) 0.008(3)
C80 0.063(4) 0.030(3) 0.048(4) 0.003(3) -0.004(3) 0.011(3)
C81 0.049(3) 0.037(3) 0.036(3) -0.007(3) -0.004(3) 0.013(3)
C82 0.049(3) 0.030(3) 0.039(3) -0.001(3) -0.003(3) 0.008(3)
C83 0.044(4) 0.100(6) 0.054(4) -0.001(4) 0.001(3) -0.006(4)
C84 0.077(5) 0.085(6) 0.129(7) 0.032(5) 0.045(5) 0.002(5)
C85 0.108(9) 0.134(10) 0.40(2) 0.084(13) -0.096(12) 0.011(8)
C86 0.036(4) 0.082(6) 0.355(17) -0.050(8) 0.077(7) 0.002(4)
C87 0.150(8) 0.040(4) 0.145(8) 0.030(5) 0.065(7) 0.019(5)
C88 0.130(10) 0.35(2) 0.059(7) -0.008(11) 0.014(7) 0.013(13)
C89 0.111(8) 0.158(10) 0.066(6) 0.004(6) 0.001(6) 0.023(7)
C91 0.043(5) 0.113(6) 0.455(19) 0.190(9) -0.038(8) -0.017(5)
Cl1 0.0389(8) 0.0454(8) 0.0560(10) 0.0136(7) -0.0044(7) 0.0074(7)
Cl2 0.0855(12) 0.0557(10) 0.0540(11) 0.0030(9) -0.0258(10) -0.0108(9)

loop_
_atom_type_symbol
_atom_type_description
_atom_type_scat_dispersion_real
_atom_type_scat_dispersion_imag
_atom_type_scat_source
C C 0.0033 0.0016 'International Tables Vol C Tables 4.2.6.8 and 6.1.1.4'
H H 0.0000 0.0000 'International Tables Vol C Tables 4.2.6.8 and 6.1.1.4'
N N 0.0061 0.0033 'International Tables Vol C Tables 4.2.6.8 and 6.1.1.4'
O O 0.0106 0.0060 'International Tables Vol C Tables 4.2.6.8 and 6.1.1.4'
P P 0.1023 0.0942 'International Tables Vol C Tables 4.2.6.8 and 6.1.1.4'
Mn Mn 0.3368 0.7283 'International Tables Vol C Tables 4.2.6.8 and 6.1.1.4'
Cl Cl 0.1484 0.1585 'International Tables Vol C Tables 4.2.6.8 and 6.1.1.4'

loop_
_geom_angle_atom_site_label_1
_geom_angle_atom_site_label_2
_geom_angle_atom_site_label_3
_geom_angle
O4 Mn1 O2 106.62(14)
O4 Mn1 N5 98.49(14)
O2 Mn1 N5 97.27(15)
O4 Mn1 N8 106.64(15)
O2 Mn1 N8 92.84(16)
N5 Mn1 N8 148.91(16)
O4 Mn1 N7 85.79(15)
O2 Mn1 N7 162.15(15)
N5 Mn1 N7 93.39(15)
N8 Mn1 N7 70.96(17)
O4 Mn1 N6 159.66(15)
O2 Mn1 N6 91.54(14)
N5 Mn1 N6 69.55(15)
N8 Mn1 N6 80.90(15)
N7 Mn1 N6 78.81(15)
O3 Mn2 O5 103.01(13)
O3 Mn2 N9 95.65(15)
O5 Mn2 N9 95.70(16)
O3 Mn2 N12 100.13(15)
O5 Mn2 N12 98.51(14)
N9 Mn2 N12 155.75(15)
O3 Mn2 N10 80.33(14)
O5 Mn2 N10 168.47(18)
N9 Mn2 N10 72.89(19)
N12 Mn2 N10 91.67(18)
O3 Mn2 N11 162.76(14)
O5 Mn2 N11 93.43(13)
N9 Mn2 N11 87.75(15)
N12 Mn2 N11 71.92(15)
N10 Mn2 N11 84.56(15)
O1 Mn3 O6 101.55(14)
O1 Mn3 N1 116.90(14)
O6 Mn3 N1 92.96(14)
O1 Mn3 N4 87.49(14)
O6 Mn3 N4 105.79(15)
N1 Mn3 N4 145.83(15)
O1 Mn3 N2 89.49(15)
O6 Mn3 N2 163.19(14)
N1 Mn3 N2 70.61(15)
N4 Mn3 N2 87.14(15)
O1 Mn3 N3 158.34(14)
O6 Mn3 N3 85.61(15)
N1 Mn3 N3 82.69(14)
N4 Mn3 N3 70.86(15)
N2 Mn3 N3 88.68(15)
O6 P1 O5 112.4(2)
O6 P1 O4 112.1(2)
O5 P1 O4 112.2(2)
O6 P1 C73 106.5(2)
O5 P1 C73 106.6(2)
O4 P1 C73 106.6(2)
O3 P2 O1 114.2(2)
O3 P2 O2 110.5(2)
O1 P2 O2 112.6(2)
O3 P2 C78 107.8(2)
O1 P2 C78 104.8(2)
O2 P2 C78 106.3(2)
P2 O1 Mn3 139.8(2)
P1 O6 Mn3 146.3(2)
P1 O5 Mn2 128.7(2)
P1 O4 Mn1 144.2(2)
P2 O2 Mn1 129.1(2)
P2 O3 Mn2 152.0(2)
C1 N1 C5 118.3(4)
C1 N1 Mn3 124.4(4)
C5 N1 Mn3 115.3(3)
C12 N2 C6 117.5(5)
C12 N2 Mn3 128.1(4)
C6 N2 Mn3 113.8(3)
C25 N3 C28 116.7(4)
C25 N3 Mn3 127.2(3)
C28 N3 Mn3 115.8(3)
C34 N4 C33 118.3(4)
C34 N4 Mn3 123.8(4)
C33 N4 Mn3 117.9(3)
C48 N5 C42 117.5(4)
C48 N5 Mn1 121.7(3)
C42 N5 Mn1 120.8(3)
C37 N6 C41 116.8(4)
C37 N6 Mn1 129.2(3)
C41 N6 Mn1 114.0(3)
C54 N8 C60 117.7(5)
C54 N8 Mn1 117.5(4)
C60 N8 Mn1 123.5(4)
C49 N7 C53 117.4(5)
C49 N7 Mn1 126.8(4)
C53 N7 Mn1 115.7(4)
C69 N10 C72 119.1(6)
C69 N10 Mn2 113.9(4)
C72 N10 Mn2 125.5(5)
C61 N9 C65 120.0(6)
C61 N9 Mn2 124.3(5)
C65 N9 Mn2 115.3(4)
C13 N11 C17 116.4(4)
C13 N11 Mn2 128.6(4)
C17 N11 Mn2 114.8(3)
C24 N12 C18 118.1(5)
C24 N12 Mn2 124.9(4)
C18 N12 Mn2 116.8(3)
N1 C1 C2 122.7(5)
C3 C2 C1 119.6(5)
C2 C3 C4 119.0(5)
C3 C4 C5 118.3(5)
C3 C4 C9 123.5(5)
C5 C4 C9 118.2(5)
N1 C5 C4 121.9(5)
N1 C5 C6 118.1(5)
C4 C5 C6 120.0(5)
N2 C6 C7 122.9(5)
N2 C6 C5 117.4(5)
C7 C6 C5 119.6(5)
C6 C7 C8 119.7(5)
C6 C7 C10 116.7(6)
C8 C7 C10 123.6(6)
C9 C8 C7 119.9(6)
C8 C9 C4 122.4(6)
C11 C10 C7 119.9(6)
C10 C11 C12 118.6(5)
N2 C12 C11 124.3(6)
N11 C13 C14 124.8(6)
C15 C14 C13 119.1(5)
C14 C15 C16 118.2(5)
C17 C16 C15 118.0(5)
C17 C16 C19 120.0(5)
C15 C16 C19 122.0(5)
N11 C17 C16 123.5(5)
N11 C17 C18 117.7(4)
C16 C17 C18 118.7(5)
N12 C18 C21 122.6(5)
N12 C18 C17 117.4(5)
C21 C18 C17 120.1(5)
C20 C19 C16 120.3(5)
C19 C20 C21 121.9(6)
C18 C21 C22 117.6(5)
C18 C21 C20 118.9(5)
C22 C21 C20 123.4(5)
C23 C22 C21 119.4(5)
C22 C23 C24 119.9(5)
N12 C24 C23 122.3(5)
N3 C25 C26 123.3(5)
C27 C26 C25 118.7(5)
C26 C27 C29 121.1(5)
N3 C28 C29 123.5(5)
N3 C28 C33 116.8(4)
C29 C28 C33 119.7(5)
C27 C29 C28 116.7(5)
C27 C29 C30 123.8(5)
C28 C29 C30 119.5(5)
C31 C30 C29 120.3(5)
C30 C31 C32 122.2(5)
C33 C32 C36 118.4(5)
C33 C32 C31 118.8(5)
C36 C32 C31 122.6(5)
N4 C33 C32 121.9(5)
N4 C33 C28 118.5(4)
C32 C33 C28 119.5(5)
N4 C34 C35 123.6(5)
C36 C35 C34 118.7(5)
C35 C36 C32 118.9(5)
N6 C37 C38 125.2(5)
C39 C38 C37 117.6(5)
C38 C39 C40 120.4(5)
C41 C40 C45 119.3(5)
C41 C40 C39 117.3(5)
C45 C40 C39 123.4(5)
N6 C41 C40 122.6(5)
N6 C41 C42 117.3(5)
C40 C41 C42 120.0(5)
N5 C42 C43 122.9(5)
N5 C42 C41 118.3(5)
C43 C42 C41 118.8(5)
C46 C43 C42 117.7(5)
C46 C43 C44 123.8(5)
C42 C43 C44 118.5(5)
C45 C44 C43 121.7(5)
C44 C45 C40 121.6(5)
C47 C46 C43 119.0(5)
C46 C47 C48 119.1(5)
N5 C48 C47 123.7(5)
N7 C49 C50 123.6(6)
C51 C50 C49 118.1(6)
C50 C51 C52 119.3(6)
C53 C52 C51 118.4(6)
C53 C52 C57 119.5(6)
C51 C52 C57 122.1(6)
N7 C53 C52 123.2(6)
N7 C53 C54 116.4(5)
C52 C53 C54 120.4(5)
N8 C54 C55 123.5(6)
N8 C54 C53 118.0(5)
C55 C54 C53 118.5(6)
C54 C55 C56 119.9(6)
C54 C55 C58 115.4(6)
C56 C55 C58 124.7(6)
C57 C56 C55 120.9(6)
C56 C57 C52 120.8(6)
C59 C58 C55 120.2(6)
C58 C59 C60 119.0(6)
N8 C60 C59 124.0(6)
N9 C61 C62 121.7(8)
C63 C62 C61 116.7(8)
C62 C63 C64 122.0(8)
C65 C64 C63 116.4(9)
C65 C64 C66 118.0(8)
C63 C64 C66 125.6(7)
N9 C65 C64 123.2(8)
N9 C65 C69 116.8(6)
C64 C65 C69 119.9(7)
C67 C66 C64 117.1(7)
C68 C67 C66 130.3(10)
C67 C68 C70 133.6(9)
C67 C68 C69 113.4(9)
C70 C68 C69 113.0(7)
N10 C69 C65 119.8(6)
N10 C69 C68 119.2(7)
C65 C69 C68 121.0(7)
C71 C70 C68 127.1(8)
C70 C71 C72 115.5(8)
N10 C72 C71 126.1(8)
C77 C73 C74 103.6(4)
C77 C73 P1 113.2(4)
C74 C73 P1 113.4(4)
C75 C74 C73 106.2(5)
C76 C75 C74 104.4(5)
C77 C76 C75 102.3(4)
C76 C77 C73 105.7(5)
C82 C78 C79 102.2(4)
C82 C78 P2 113.5(4)
C79 C78 P2 116.7(4)
C80 C79 C78 105.0(5)
C81 C80 C79 106.0(5)
C82 C81 C80 105.9(5)
C81 C82 C78 103.5(4)
C88 C87 O18 120.7(10)
O7 Cl1 O8 113.9(3)
O7 Cl1 O9 114.1(3)
O8 Cl1 O9 111.6(4)
O7 Cl1 O10 107.4(3)
O8 Cl1 O10 106.0(3)
O9 Cl1 O10 102.7(4)
O13 Cl2 O14 111.9(5)
O13 Cl2 O12 110.6(4)
O14 Cl2 O12 111.9(4)
O13 Cl2 O15 104.1(4)
O14 Cl2 O15 106.5(5)
O12 Cl2 O15 111.5(3)

loop_
_geom_bond_atom_site_label_1
_geom_bond_atom_site_label_2
_geom_bond_distance
Mn1 O4 2.044(3)
Mn1 O2 2.105(4)
Mn1 N5 2.279(4)
Mn1 N8 2.284(5)
Mn1 N7 2.341(5)
Mn1 N6 2.463(4)
Mn2 O3 2.052(3)
Mn2 O5 2.082(3)
Mn2 N9 2.266(5)
Mn2 N12 2.270(5)
Mn2 N10 2.323(5)
Mn2 N11 2.346(4)
Mn3 O1 2.047(3)
Mn3 O6 2.061(4)
Mn3 N1 2.288(4)
Mn3 N4 2.296(4)
Mn3 N2 2.349(5)
Mn3 N3 2.389(4)
P1 O6 1.504(4)
P1 O5 1.521(3)
P1 O4 1.523(4)
P1 C73 1.818(5)
P2 O3 1.517(3)
P2 O1 1.518(4)
P2 O2 1.541(4)
P2 C78 1.803(5)
O9 Cl1 1.424(5)
O7 Cl1 1.402(4)
O8 Cl1 1.410(5)
O10 Cl1 1.448(5)
O14 Cl2 1.361(8)
O15 Cl2 1.478(5)
O13 Cl2 1.352(5)
O12 Cl2 1.429(5)
O16 C83 1.429(7)
O17 C84 1.325(10)
O19 C85 1.478(14)
O20 C86 1.278(10)
O18 C87 1.710(13)
O11 C91 1.388(13)
O21 C89 1.290(12)
N1 C1 1.343(6)
N1 C5 1.354(7)
N2 C12 1.327(7)
N2 C6 1.362(7)
N3 C25 1.340(7)
N3 C28 1.367(6)
N4 C34 1.310(7)
N4 C33 1.372(6)
N5 C48 1.336(7)
N5 C42 1.360(6)
N6 C37 1.330(7)
N6 C41 1.383(6)
N8 C54 1.332(8)
N8 C60 1.346(7)
N7 C49 1.316(7)
N7 C53 1.358(7)
N10 C69 1.305(9)
N10 C72 1.344(8)
N9 C61 1.287(8)
N9 C65 1.369(8)
N11 C13 1.334(7)
N11 C17 1.357(7)
N12 C24 1.319(7)
N12 C18 1.378(6)
C1 C2 1.383(7)
C2 C3 1.379(8)
C3 C4 1.393(8)
C4 C5 1.413(7)
C4 C9 1.416(8)
C5 C6 1.415(7)
C6 C7 1.406(8)
C7 C8 1.417(8)
C7 C10 1.429(8)
C8 C9 1.350(8)
C10 C11 1.361(9)
C11 C12 1.393(8)
C13 C14 1.378(7)
C14 C15 1.373(8)
C15 C16 1.423(8)
C16 C17 1.389(7)
C16 C19 1.435(8)
C17 C18 1.447(7)
C18 C21 1.386(8)
C19 C20 1.328(8)
C20 C21 1.431(7)
C21 C22 1.409(8)
C22 C23 1.357(7)
C23 C24 1.403(8)
C25 C26 1.395(7)
C26 C27 1.358(8)
C27 C29 1.388(8)
C28 C29 1.404(7)
C28 C33 1.444(7)
C29 C30 1.426(8)
C30 C31 1.345(8)
C31 C32 1.432(8)
C32 C33 1.394(7)
C32 C36 1.406(8)
C34 C35 1.402(7)
C35 C36 1.375(8)
C37 C38 1.398(7)
C38 C39 1.378(8)
C39 C40 1.416(8)
C40 C41 1.410(7)
C40 C45 1.411(8)
C41 C42 1.429(8)
C42 C43 1.420(7)
C43 C46 1.402(8)
C43 C44 1.441(7)
C44 C45 1.320(8)
C46 C47 1.390(7)
C47 C48 1.394(7)
C49 C50 1.411(8)
C50 C51 1.374(9)
C51 C52 1.393(9)
C52 C53 1.383(8)
C52 C57 1.432(9)
C53 C54 1.452(8)
C54 C55 1.402(8)
C55 C56 1.428(9)
C55 C58 1.455(9)
C56 C57 1.352(10)
C58 C59 1.336(10)
C59 C60 1.369(8)
C61 C62 1.441(10)
C62 C63 1.378(13)
C63 C64 1.386(13)
C64 C65 1.372(10)
C64 C66 1.536(12)
C65 C69 1.457(10)
C66 C67 1.347(13)
C67 C68 1.325(12)
C68 C70 1.424(12)
C68 C69 1.514(10)
C70 C71 1.246(11)
C71 C72 1.384(9)
C73 C77 1.548(7)
C73 C74 1.560(8)
C74 C75 1.519(7)
C75 C76 1.518(8)
C76 C77 1.498(8)
C78 C82 1.532(7)
C78 C79 1.541(7)
C79 C80 1.541(8)
C80 C81 1.537(9)
C81 C82 1.527(7)
C87 C88 1.278(18)
